data_4109484
loop_
_publ_author_name
'Amie K. Boal'
'Ivan Guryanov'
'Alessandro Moretto'
'Marco Crisma'
'Erica L. Lanni'
'Claudio Toniolo'
'Robert H. Grubbs'
'Daniel J. O'Leary'

_publ_section_title
;
 Facile and E-Selective Intramolecular Ring-Closing Metathesis Reactions
 in 310-Helical Peptides: A 3D Structural Study
;
_journal_name_full 'Journal of the American Chemical Society'
_journal_page_first 6986
_journal_page_last 6987
_journal_paper_doi 10.1021/ja071148m
_journal_volume 129
_journal_year 2007
_chemical_formula_sum 'C40 H72 N8 O14'
_chemical_formula_weight 889.06
_chemical_name_systematic
;
 Boc-(Aib)3-L-Ser-(Aib)2-L-Ser-Aib-OMe
 [O4G-(CH2)4-O7G bridged]  monohydrate
;
_space_group_IT_number 5
_symmetry_cell_setting monoclinic
_symmetry_space_group_name_Hall 'C 2y'
_symmetry_space_group_name_H-M 'C 1 2 1'
_atom_sites_solution_hydrogens geom
_atom_sites_solution_primary direct
_atom_sites_solution_secondary difmap
_audit_creation_method SHELXL-97
_cell_angle_alpha 90.00
_cell_angle_beta 105.47(7)
_cell_angle_gamma 90.00
_cell_formula_units_Z 4
_cell_length_a 31.518(4)
_cell_length_b 8.961(2)
_cell_length_c 18.351(3)
_cell_measurement_reflns_used 48
_cell_measurement_temperature 293(2)
_cell_measurement_theta_max 20
_cell_measurement_theta_min 12
_cell_volume 4995(2)
_computing_structure_refinement 'SHELXL-97 (Sheldrick, 1997)'
_computing_structure_solution 'SIR 2002 (Burla et al, 2003)'
_diffrn_ambient_temperature 293(2)
_diffrn_measured_fraction_theta_full 0.998
_diffrn_measured_fraction_theta_max 0.998
_diffrn_measurement_device_type 'Philips PW1100 diffractometer'
_diffrn_measurement_method '\q-2\q scans'
_diffrn_radiation_monochromator graphite
_diffrn_radiation_source 'fine-focus sealed tube'
_diffrn_radiation_type CuK\a
_diffrn_radiation_wavelength 1.54178
_diffrn_reflns_av_R_equivalents 0.0310
_diffrn_reflns_av_sigmaI/netI 0.0126
_diffrn_reflns_limit_h_max 34
_diffrn_reflns_limit_h_min -35
_diffrn_reflns_limit_k_max 10
_diffrn_reflns_limit_k_min -1
_diffrn_reflns_limit_l_max 20
_diffrn_reflns_limit_l_min 0
_diffrn_reflns_number 4636
_diffrn_reflns_theta_full 60.04
_diffrn_reflns_theta_max 60.04
_diffrn_reflns_theta_min 4.31
_diffrn_standards_decay_% negligible
_diffrn_standards_interval_count 100
_diffrn_standards_number 3
_exptl_absorpt_coefficient_mu 0.743
_exptl_crystal_colour colourless
_exptl_crystal_density_diffrn 1.182
_exptl_crystal_description irregular
_exptl_crystal_F_000 1920
_exptl_crystal_size_max 0.55
_exptl_crystal_size_mid 0.45
_exptl_crystal_size_min 0.30
_refine_diff_density_max 0.289
_refine_diff_density_min -0.228
_refine_diff_density_rms 0.046
_refine_ls_abs_structure_details 'Flack H D (1983), Acta Cryst. A39, 876-881'
_refine_ls_abs_structure_Flack -0.4(2)
_refine_ls_extinction_method none
_refine_ls_goodness_of_fit_ref 1.046
_refine_ls_hydrogen_treatment mixed
_refine_ls_matrix_type fullcycle
_refine_ls_number_parameters 559
_refine_ls_number_reflns 4510
_refine_ls_number_restraints 1
_refine_ls_restrained_S_all 1.046
_refine_ls_R_factor_all 0.0536
_refine_ls_R_factor_gt 0.0505
_refine_ls_shift/su_max 0.043
_refine_ls_shift/su_mean 0.009
_refine_ls_structure_factor_coef Fsqd
_refine_ls_weighting_details 'calc w=1/[\s^2^(Fo^2^)+(0.1140P)^2^+0.7520P] where P=(Fo^2^+2Fc^2^)/3'
_refine_ls_weighting_scheme calc
_refine_ls_wR_factor_gt 0.1375
_refine_ls_wR_factor_ref 0.1428
_reflns_number_gt 4187
_reflns_number_total 4510
_reflns_threshold_expression >2sigma(I)
_cod_data_source_file ja071148msi20070216_112644.cif
_cod_data_source_block mc106
_cod_original_cell_volume 4995.1(15)
_cod_database_code 4109484

loop_
_symmetry_equiv_pos_as_xyz
'x, y, z'
'-x, y, -z'
'x+1/2, y+1/2, z'
'-x+1/2, y+1/2, -z'

loop_
_atom_site_label
_atom_site_type_symbol
_atom_site_fract_x
_atom_site_fract_y
_atom_site_fract_z
_atom_site_U_iso_or_equiv
_atom_site_adp_type
_atom_site_occupancy
_atom_site_symmetry_multiplicity
_atom_site_calc_flag
_atom_site_refinement_flags
C01 C 0.94370(12) 0.0258(5) -0.14074(19) 0.0673(9) Uani 1 1 d .
C02 C 0.99141(13) 0.0062(6) -0.1351(2) 0.0802(12) Uani 1 1 d .
H02A H 1.0086 0.0531 -0.0897 0.120 Uiso 1 1 calc R
H02B H 0.9981 0.0511 -0.1781 0.120 Uiso 1 1 calc R
H02C H 0.9983 -0.0983 -0.1337 0.120 Uiso 1 1 calc R
C03 C 0.92985(17) -0.0650(9) -0.0813(2) 0.109(2) Uani 1 1 d .
H03A H 0.8983 -0.0643 -0.0918 0.164 Uiso 1 1 calc R
H03B H 0.9425 -0.0224 -0.0323 0.164 Uiso 1 1 calc R
H03C H 0.9400 -0.1659 -0.0821 0.164 Uiso 1 1 calc R
C04 C 0.93228(16) 0.1909(6) -0.1396(3) 0.0900(13) Uani 1 1 d .
H04A H 0.9009 0.2023 -0.1514 0.135 Uiso 1 1 calc R
H04B H 0.9433 0.2432 -0.1764 0.135 Uiso 1 1 calc R
H04C H 0.9454 0.2311 -0.0903 0.135 Uiso 1 1 calc R
OU O 0.92239(7) -0.0404(3) -0.21527(11) 0.0568(5) Uani 1 1 d .
C0 C 0.87836(10) -0.0459(4) -0.24018(18) 0.0550(8) Uani 1 1 d .
O0 O 0.85254(7) 0.0148(3) -0.21074(14) 0.0664(6) Uani 1 1 d .
N1 N 0.86557(8) -0.1306(4) -0.30312(13) 0.0557(7) Uani 1 1 d .
H1 H 0.8851 -0.1762 -0.3198 0.067 Uiso 1 1 calc R
C1A C 0.81903(10) -0.1458(5) -0.34319(17) 0.0596(8) Uani 1 1 d .
C1B1 C 0.81469(12) -0.2730(7) -0.4015(2) 0.0810(14) Uani 1 1 d .
H1B1 H 0.8292 -0.2445 -0.4393 0.121 Uiso 1 1 calc R
H1B2 H 0.7841 -0.2916 -0.4251 0.121 Uiso 1 1 calc R
H1B3 H 0.8281 -0.3618 -0.3764 0.121 Uiso 1 1 calc R
C1B2 C 0.80165(14) 0.0025(6) -0.3823(3) 0.0877(14) Uani 1 1 d .
H1B4 H 0.8040 0.0791 -0.3449 0.132 Uiso 1 1 calc R
H1B5 H 0.7714 -0.0091 -0.4101 0.132 Uiso 1 1 calc R
H1B6 H 0.8188 0.0301 -0.4164 0.132 Uiso 1 1 calc R
C1 C 0.79167(9) -0.1917(4) -0.28952(16) 0.0534(8) Uani 1 1 d .
O1 O 0.75351(7) -0.1491(3) -0.29939(12) 0.0632(6) Uani 1 1 d .
N2 N 0.81028(8) -0.2888(3) -0.23474(14) 0.0519(6) Uani 1 1 d .
H2 H 0.8372 -0.3148 -0.2293 0.062 Uiso 1 1 calc R
C2A C 0.78620(10) -0.3522(4) -0.18363(19) 0.0566(8) Uani 1 1 d .
C2B1 C 0.81959(13) -0.4275(5) -0.1177(2) 0.0746(11) Uani 1 1 d .
H2B1 H 0.8283 -0.5217 -0.1340 0.112 Uiso 1 1 calc R
H2B2 H 0.8064 -0.4432 -0.0768 0.112 Uiso 1 1 calc R
H2B3 H 0.8450 -0.3647 -0.1009 0.112 Uiso 1 1 calc R
C2B2 C 0.75197(14) -0.4647(5) -0.2256(3) 0.0854(12) Uani 1 1 d .
H2B4 H 0.7320 -0.4167 -0.2679 0.128 Uiso 1 1 calc R
H2B5 H 0.7358 -0.5026 -0.1920 0.128 Uiso 1 1 calc R
H2B6 H 0.7665 -0.5457 -0.2433 0.128 Uiso 1 1 calc R
C2 C 0.76405(9) -0.2289(4) -0.14891(17) 0.0509(7) Uani 1 1 d .
O2 O 0.72781(7) -0.2455(3) -0.13903(14) 0.0650(6) Uani 1 1 d .
N3 N 0.78774(8) -0.1031(3) -0.12708(14) 0.0533(7) Uani 1 1 d .
H3 H 0.8125 -0.0930 -0.1379 0.064 Uiso 1 1 calc R
C3A C 0.77272(11) 0.0163(5) -0.08569(19) 0.0607(8) Uani 1 1 d .
C3B1 C 0.76972(15) -0.0367(7) -0.0084(2) 0.0852(12) Uani 1 1 d .
H3B1 H 0.7493 -0.1181 -0.0146 0.128 Uiso 1 1 calc R
H3B2 H 0.7598 0.0439 0.0173 0.128 Uiso 1 1 calc R
H3B3 H 0.7982 -0.0693 0.0208 0.128 Uiso 1 1 calc R
C3B2 C 0.80581(13) 0.1445(6) -0.0766(3) 0.0790(11) Uani 1 1 d .
H3B4 H 0.8327 0.1173 -0.0402 0.118 Uiso 1 1 calc R
H3B5 H 0.7938 0.2323 -0.0597 0.118 Uiso 1 1 calc R
H3B6 H 0.8117 0.1644 -0.1244 0.118 Uiso 1 1 calc R
C3 C 0.72740(12) 0.0750(5) -0.1319(2) 0.0643(9) Uani 1 1 d .
O3 O 0.69938(9) 0.1198(4) -0.10356(16) 0.0890(9) Uani 1 1 d .
N4 N 0.72230(9) 0.0801(4) -0.20721(16) 0.0623(7) Uani 1 1 d .
H4 H 0.7429 0.0462 -0.2254 0.075 Uiso 1 1 calc R
C4A C 0.68296(11) 0.1414(5) -0.2582(2) 0.0693(10) Uani 1 1 d .
H4A H 0.6784 0.2418 -0.2405 0.083 Uiso 1 1 calc R
C4B C 0.69248(12) 0.1560(6) -0.3367(2) 0.0777(11) Uani 1 1 d .
H4B1 H 0.7158 0.2287 -0.3323 0.093 Uiso 1 1 calc R
H4B2 H 0.7036 0.0609 -0.3488 0.093 Uiso 1 1 calc R
O4G O 0.65708(9) 0.1978(4) -0.39763(17) 0.0823(8) Uani 1 1 d .
C4D C 0.64575(14) 0.3513(6) -0.3995(3) 0.0835(12) Uani 1 1 d .
H4D1 H 0.6695 0.4116 -0.4080 0.100 Uiso 1 1 calc R
H4D2 H 0.6407 0.3807 -0.3515 0.100 Uiso 1 1 calc R
C4E C 0.60484(12) 0.3749(6) -0.4620(2) 0.0737(10) Uani 1 1 d .
H4E1 H 0.6101 0.3423 -0.5093 0.088 Uiso 1 1 calc R
H4E2 H 0.5981 0.4806 -0.4664 0.088 Uiso 1 1 calc R
C4 C 0.64175(12) 0.0503(5) -0.2625(2) 0.0700(10) Uani 1 1 d .
O4 O 0.60531(8) 0.1086(4) -0.28312(15) 0.0839(9) Uani 1 1 d .
N5 N 0.64684(9) -0.0952(4) -0.2424(2) 0.0726(9) Uani 1 1 d .
H5 H 0.6732 -0.1281 -0.2240 0.087 Uiso 1 1 calc R
C5A C 0.61068(11) -0.1989(5) -0.2500(2) 0.0722(10) Uani 1 1 d .
C5B1 C 0.58587(15) -0.2179(9) -0.3341(3) 0.108(2) Uani 1 1 d .
H5B1 H 0.5720 -0.1254 -0.3535 0.162 Uiso 1 1 calc R
H5B2 H 0.5639 -0.2941 -0.3391 0.162 Uiso 1 1 calc R
H5B3 H 0.6063 -0.2462 -0.3622 0.162 Uiso 1 1 calc R
C5B2 C 0.62919(14) -0.3492(5) -0.2156(4) 0.112(2) Uani 1 1 d .
H5B4 H 0.6498 -0.3862 -0.2413 0.167 Uiso 1 1 calc R
H5B5 H 0.6055 -0.4194 -0.2209 0.167 Uiso 1 1 calc R
H5B6 H 0.6437 -0.3361 -0.1629 0.167 Uiso 1 1 calc R
C5 C 0.57800(10) -0.1472(4) -0.20673(19) 0.0601(8) Uani 1 1 d .
O5 O 0.54018(7) -0.1957(3) -0.22281(14) 0.0691(7) Uani 1 1 d .
N6 N 0.59278(8) -0.0486(4) -0.15041(15) 0.0624(7) Uani 1 1 d .
H6 H 0.6201 -0.0232 -0.1397 0.075 Uiso 1 1 calc R
C6A C 0.56547(11) 0.0177(5) -0.10646(18) 0.0681(10) Uani 1 1 d .
C6B1 C 0.58970(15) 0.1592(7) -0.0691(3) 0.0988(17) Uani 1 1 d .
H6B1 H 0.6184 0.1325 -0.0385 0.148 Uiso 1 1 calc R
H6B2 H 0.5732 0.2050 -0.0381 0.148 Uiso 1 1 calc R
H6B3 H 0.5925 0.2280 -0.1077 0.148 Uiso 1 1 calc R
C6B2 C 0.55752(16) -0.0923(9) -0.0482(2) 0.109(2) Uani 1 1 d .
H6B4 H 0.5543 -0.1910 -0.0693 0.164 Uiso 1 1 calc R
H6B5 H 0.5312 -0.0651 -0.0347 0.164 Uiso 1 1 calc R
H6B6 H 0.5821 -0.0901 -0.0041 0.164 Uiso 1 1 calc R
C6 C 0.52064(10) 0.0704(5) -0.15813(17) 0.0594(9) Uani 1 1 d .
O6 O 0.48797(8) 0.0700(4) -0.13522(14) 0.0795(9) Uani 1 1 d .
N7 N 0.52141(8) 0.1278(4) -0.22518(13) 0.0540(6) Uani 1 1 d .
H7 H 0.5451 0.1211 -0.2398 0.065 Uiso 1 1 calc R
C7A C 0.48296(10) 0.2014(4) -0.27394(17) 0.0528(7) Uani 1 1 d .
H7A H 0.4663 0.2460 -0.2413 0.063 Uiso 1 1 calc R
C7B C 0.49691(11) 0.3260(4) -0.31747(19) 0.0589(8) Uani 1 1 d .
H7B1 H 0.4714 0.3820 -0.3452 0.071 Uiso 1 1 calc R
H7B2 H 0.5166 0.3935 -0.2830 0.071 Uiso 1 1 calc R
O7G O 0.51848(7) 0.2629(3) -0.36787(12) 0.0592(6) Uani 1 1 d .
C7D C 0.54601(12) 0.3647(5) -0.3917(2) 0.0650(9) Uani 1 1 d .
H7D1 H 0.5694 0.3969 -0.3487 0.078 Uiso 1 1 calc R
H7D2 H 0.5292 0.4518 -0.4138 0.078 Uiso 1 1 calc R
C7E C 0.56556(11) 0.2912(5) -0.44958(18) 0.0671(10) Uani 1 1 d .
H7E1 H 0.5431 0.2843 -0.4973 0.081 Uiso 1 1 calc R
H7E2 H 0.5746 0.1905 -0.4330 0.081 Uiso 1 1 calc R
C7 C 0.45180(9) 0.0989(4) -0.32980(17) 0.0512(7) Uani 1 1 d .
O7 O 0.41924(7) 0.1544(3) -0.37455(12) 0.0624(6) Uani 1 1 d .
N8 N 0.46049(8) -0.0470(3) -0.32778(14) 0.0517(6) Uani 1 1 d .
H8 H 0.4804 -0.0821 -0.2901 0.062 Uiso 1 1 calc R
C8A C 0.43748(11) -0.1490(4) -0.38700(16) 0.0565(8) Uani 1 1 d .
C8B1 C 0.44865(13) -0.3088(5) -0.3594(2) 0.0725(10) Uani 1 1 d .
H8B1 H 0.4799 -0.3235 -0.3480 0.109 Uiso 1 1 calc R
H8B2 H 0.4341 -0.3775 -0.3982 0.109 Uiso 1 1 calc R
H8B3 H 0.4390 -0.3257 -0.3148 0.109 Uiso 1 1 calc R
C8B2 C 0.45307(16) -0.1212(7) -0.4580(2) 0.0889(13) Uani 1 1 d .
H8B4 H 0.4420 -0.0268 -0.4797 0.133 Uiso 1 1 calc R
H8B5 H 0.4423 -0.1992 -0.4941 0.133 Uiso 1 1 calc R
H8B6 H 0.4847 -0.1201 -0.4448 0.133 Uiso 1 1 calc R
C8 C 0.38898(12) -0.1321(4) -0.3997(2) 0.0658(9) Uani 1 1 d .
O8 O 0.37047(8) -0.1200(4) -0.35067(17) 0.0847(8) Uani 1 1 d .
OT O 0.36727(10) -0.1498(5) -0.47253(16) 0.0964(10) Uani 1 1 d .
CT C 0.31941(16) -0.1416(9) -0.4927(4) 0.131(2) Uani 1 1 d .
HT1 H 0.3090 -0.1761 -0.4511 0.197 Uiso 1 1 calc R
HT2 H 0.3074 -0.2031 -0.5361 0.197 Uiso 1 1 calc R
HT3 H 0.3103 -0.0401 -0.5041 0.197 Uiso 1 1 calc R
O1W O 0.39450(9) 0.0542(4) -0.20961(17) 0.0891(10) Uani 1 1 d .
H1WA H 0.4205 0.0549 -0.1842 0.134 Uiso 1 1 d .
H1WB H 0.3877 0.0050 -0.2496 0.134 Uiso 1 1 d .

loop_
_atom_site_aniso_label
_atom_site_aniso_U_11
_atom_site_aniso_U_22
_atom_site_aniso_U_33
_atom_site_aniso_U_23
_atom_site_aniso_U_13
_atom_site_aniso_U_12
C01 0.075(2) 0.068(2) 0.0566(18) -0.0066(19) 0.0145(16) -0.005(2)
C02 0.070(2) 0.084(3) 0.077(2) -0.014(2) 0.0021(18) -0.008(2)
C03 0.118(4) 0.145(6) 0.060(2) 0.015(3) 0.015(2) -0.026(4)
C04 0.098(3) 0.071(3) 0.100(3) -0.026(3) 0.024(2) -0.001(3)
OU 0.0549(11) 0.0573(14) 0.0580(11) -0.0032(11) 0.0147(9) 0.0004(11)
C0 0.0609(18) 0.0474(19) 0.0592(17) 0.0075(16) 0.0205(14) 0.0025(17)
O0 0.0636(13) 0.0626(16) 0.0799(14) -0.0076(14) 0.0309(12) 0.0012(13)
N1 0.0525(13) 0.0611(17) 0.0530(13) -0.0003(14) 0.0135(11) 0.0064(14)
C1A 0.0501(16) 0.068(2) 0.0576(16) 0.0091(18) 0.0093(13) 0.0130(17)
C1B1 0.0620(19) 0.114(4) 0.0623(19) -0.019(2) 0.0090(16) 0.010(2)
C1B2 0.077(2) 0.097(4) 0.087(3) 0.039(3) 0.020(2) 0.019(3)
C1 0.0488(16) 0.055(2) 0.0529(15) -0.0036(15) 0.0077(12) 0.0048(16)
O1 0.0485(11) 0.0679(16) 0.0701(12) 0.0007(13) 0.0107(9) 0.0139(12)
N2 0.0445(12) 0.0501(16) 0.0591(13) 0.0025(13) 0.0103(10) 0.0058(12)
C2A 0.0484(15) 0.0458(18) 0.0752(19) 0.0035(17) 0.0157(14) -0.0013(15)
C2B1 0.073(2) 0.066(3) 0.089(2) 0.028(2) 0.0291(19) 0.015(2)
C2B2 0.083(3) 0.056(2) 0.122(3) -0.019(3) 0.034(2) -0.018(2)
C2 0.0431(15) 0.0481(19) 0.0617(17) 0.0081(16) 0.0143(12) 0.0003(14)
O2 0.0557(13) 0.0600(15) 0.0834(15) 0.0058(13) 0.0257(11) -0.0009(12)
N3 0.0449(13) 0.0541(17) 0.0630(14) 0.0003(13) 0.0180(11) -0.0017(12)
C3A 0.0601(18) 0.058(2) 0.0683(19) -0.0060(18) 0.0241(15) -0.0007(17)
C3B1 0.098(3) 0.095(3) 0.067(2) -0.005(2) 0.030(2) -0.001(3)
C3B2 0.070(2) 0.071(3) 0.097(3) -0.024(2) 0.0253(19) -0.008(2)
C3 0.0640(19) 0.051(2) 0.083(2) -0.0089(19) 0.0289(17) 0.0025(17)
O3 0.0782(16) 0.097(2) 0.1020(19) -0.0166(19) 0.0412(15) 0.0221(18)
N4 0.0543(15) 0.0567(18) 0.0770(17) -0.0008(16) 0.0194(13) 0.0080(14)
C4A 0.0580(19) 0.057(2) 0.091(2) 0.002(2) 0.0161(17) 0.0138(18)
C4B 0.0619(19) 0.083(3) 0.084(2) 0.017(2) 0.0114(17) 0.016(2)
O4G 0.0850(17) 0.0720(19) 0.0875(17) -0.0013(16) 0.0188(13) 0.0100(16)
C4D 0.075(2) 0.063(3) 0.111(3) 0.012(3) 0.021(2) 0.001(2)
C4E 0.079(2) 0.074(3) 0.070(2) 0.011(2) 0.0234(17) 0.012(2)
C4 0.058(2) 0.076(3) 0.075(2) -0.001(2) 0.0174(16) 0.015(2)
O4 0.0546(13) 0.100(2) 0.0957(18) 0.0209(18) 0.0169(12) 0.0248(16)
N5 0.0463(14) 0.065(2) 0.101(2) -0.0118(18) 0.0104(14) 0.0066(15)
C5A 0.0498(18) 0.060(2) 0.101(3) -0.015(2) 0.0097(17) 0.0035(18)
C5B1 0.080(3) 0.139(6) 0.102(3) -0.052(4) 0.019(2) -0.008(3)
C5B2 0.069(3) 0.046(2) 0.210(6) -0.020(3) 0.021(3) 0.002(2)
C5 0.0517(18) 0.0479(19) 0.0723(19) 0.0011(18) 0.0016(14) 0.0073(16)
O5 0.0480(12) 0.0609(16) 0.0904(16) -0.0003(14) 0.0043(11) -0.0038(12)
N6 0.0491(13) 0.0659(19) 0.0647(15) -0.0030(15) 0.0022(11) 0.0057(15)
C6A 0.0645(19) 0.080(3) 0.0530(17) -0.0035(19) 0.0045(15) 0.003(2)
C6B1 0.082(3) 0.114(4) 0.084(3) -0.044(3) -0.007(2) 0.013(3)
C6B2 0.098(3) 0.151(6) 0.077(3) 0.043(4) 0.019(2) 0.026(4)
C6 0.0557(17) 0.064(2) 0.0551(17) -0.0062(17) 0.0095(14) 0.0067(17)
O6 0.0678(14) 0.106(2) 0.0674(13) 0.0083(16) 0.0228(11) 0.0139(16)
N7 0.0476(13) 0.0559(17) 0.0560(14) -0.0054(13) 0.0097(10) 0.0051(13)
C7A 0.0497(15) 0.0463(18) 0.0619(17) -0.0056(15) 0.0141(13) 0.0090(14)
C7B 0.0602(18) 0.0449(19) 0.0714(18) -0.0067(17) 0.0173(15) 0.0045(16)
O7G 0.0660(13) 0.0468(13) 0.0654(12) -0.0045(11) 0.0185(10) -0.0015(11)
C7D 0.069(2) 0.051(2) 0.076(2) -0.0043(19) 0.0211(17) -0.0043(19)
C7E 0.066(2) 0.071(3) 0.0604(18) -0.0031(19) 0.0091(15) 0.004(2)
C7 0.0443(15) 0.054(2) 0.0543(16) 0.0001(16) 0.0120(13) 0.0028(15)
O7 0.0515(11) 0.0581(15) 0.0715(13) 0.0071(13) 0.0057(10) 0.0059(12)
N8 0.0542(13) 0.0447(15) 0.0517(13) 0.0003(12) 0.0060(11) 0.0032(13)
C8A 0.0648(19) 0.052(2) 0.0483(15) -0.0006(16) 0.0078(13) -0.0036(17)
C8B1 0.074(2) 0.050(2) 0.082(2) -0.006(2) 0.0003(18) 0.0014(19)
C8B2 0.106(3) 0.099(4) 0.067(2) -0.009(3) 0.033(2) -0.016(3)
C8 0.066(2) 0.048(2) 0.077(2) 0.0075(19) 0.0078(17) -0.0013(19)
O8 0.0643(14) 0.088(2) 0.1027(19) 0.0039(19) 0.0230(13) -0.0093(16)
OT 0.0821(17) 0.096(2) 0.0846(17) 0.0035(19) -0.0233(14) -0.0027(19)
CT 0.085(3) 0.118(5) 0.148(5) -0.001(5) -0.043(3) 0.000(4)
O1W 0.0727(16) 0.099(3) 0.0991(18) 0.0112(19) 0.0289(14) 0.0294(17)

loop_
_atom_type_symbol
_atom_type_description
_atom_type_scat_dispersion_real
_atom_type_scat_dispersion_imag
_atom_type_scat_source
C C 0.0181 0.0091 'International Tables Vol C Tables 4.2.6.8 and 6.1.1.4'
H H 0.0000 0.0000 'International Tables Vol C Tables 4.2.6.8 and 6.1.1.4'
N N 0.0311 0.0180 'International Tables Vol C Tables 4.2.6.8 and 6.1.1.4'
O O 0.0492 0.0322 'International Tables Vol C Tables 4.2.6.8 and 6.1.1.4'

loop_
_geom_angle_atom_site_label_1
_geom_angle_atom_site_label_2
_geom_angle_atom_site_label_3
_geom_angle
OU C01 C02 102.6(3)
OU C01 C03 107.7(4)
C02 C01 C03 111.4(4)
OU C01 C04 110.6(3)
C02 C01 C04 110.6(4)
C03 C01 C04 113.4(4)
C0 OU C01 120.3(3)
O0 C0 OU 125.8(3)
O0 C0 N1 123.2(3)
OU C0 N1 111.0(3)
C0 N1 C1A 120.9(3)
N1 C1A C1 111.4(2)
N1 C1A C1B2 109.8(3)
C1 C1A C1B2 109.9(3)
N1 C1A C1B1 108.0(3)
C1 C1A C1B1 106.7(3)
C1B2 C1A C1B1 111.0(3)
O1 C1 N2 121.8(3)
O1 C1 C1A 121.3(3)
N2 C1 C1A 116.6(3)
C1 N2 C2A 122.2(3)
N2 C2A C2B2 110.5(3)
N2 C2A C2B1 108.2(3)
C2B2 C2A C2B1 110.6(4)
N2 C2A C2 110.9(3)
C2B2 C2A C2 110.3(3)
C2B1 C2A C2 106.4(3)
O2 C2 N3 121.7(3)
O2 C2 C2A 121.7(3)
N3 C2 C2A 116.6(2)
C2 N3 C3A 122.3(2)
N3 C3A C3B1 111.4(4)
N3 C3A C3B2 107.5(3)
C3B1 C3A C3B2 110.1(3)
N3 C3A C3 110.1(3)
C3B1 C3A C3 109.9(3)
C3B2 C3A C3 107.9(3)
O3 C3 N4 122.0(4)
O3 C3 C3A 123.5(3)
N4 C3 C3A 114.5(3)
C3 N4 C4A 121.5(3)
N4 C4A C4 113.8(3)
N4 C4A C4B 106.7(3)
C4 C4A C4B 111.8(3)
O4G C4B C4A 116.9(3)
C4B O4G C4D 114.8(4)
O4G C4D C4E 108.3(4)
C4D C4E C7E 112.7(3)
O4 C4 N5 121.9(4)
O4 C4 C4A 120.3(4)
N5 C4 C4A 117.8(3)
C4 N5 C5A 124.0(3)
N5 C5A C5 112.2(3)
N5 C5A C5B2 108.7(3)
C5 C5A C5B2 106.7(4)
N5 C5A C5B1 110.0(4)
C5 C5A C5B1 108.7(3)
C5B2 C5A C5B1 110.5(5)
O5 C5 N6 122.1(3)
O5 C5 C5A 120.8(3)
N6 C5 C5A 117.0(3)
C5 N6 C6A 124.0(3)
N6 C6A C6B2 110.9(4)
N6 C6A C6B1 106.6(3)
C6B2 C6A C6B1 112.0(4)
N6 C6A C6 111.3(3)
C6B2 C6A C6 109.4(3)
C6B1 C6A C6 106.5(4)
O6 C6 N7 123.0(3)
O6 C6 C6A 120.5(3)
N7 C6 C6A 116.2(3)
C6 N7 C7A 121.4(3)
N7 C7A C7B 110.4(3)
N7 C7A C7 114.9(3)
C7B C7A C7 108.5(3)
O7G C7B C7A 108.2(3)
C7D O7G C7B 113.0(3)
O7G C7D C7E 109.7(3)
C7D C7E C4E 113.1(4)
O7 C7 N8 122.7(3)
O7 C7 C7A 118.5(3)
N8 C7 C7A 118.8(3)
C7 N8 C8A 122.5(3)
N8 C8A C8 109.7(3)
N8 C8A C8B1 108.4(3)
C8 C8A C8B1 106.5(3)
N8 C8A C8B2 108.9(3)
C8 C8A C8B2 113.5(3)
C8B1 C8A C8B2 109.7(4)
O8 C8 OT 122.5(4)
O8 C8 C8A 125.1(3)
OT C8 C8A 111.9(3)
C8 OT CT 117.8(4)

loop_
_geom_bond_atom_site_label_1
_geom_bond_atom_site_label_2
_geom_bond_distance
C01 OU 1.478(4)
C01 C02 1.490(6)
C01 C03 1.516(6)
C01 C04 1.524(7)
OU C0 1.341(4)
C0 O0 1.219(4)
C0 N1 1.350(4)
N1 C1A 1.461(4)
C1A C1 1.528(5)
C1A C1B2 1.541(6)
C1A C1B1 1.544(6)
C1 O1 1.228(4)
C1 N2 1.341(4)
N2 C2A 1.469(4)
C2A C2B2 1.526(5)
C2A C2B1 1.532(5)
C2A C2 1.534(5)
C2 O2 1.213(4)
C2 N3 1.353(4)
N3 C3A 1.462(5)
C3A C3B1 1.522(5)
C3A C3B2 1.531(6)
C3A C3 1.546(5)
C3 O3 1.208(4)
C3 N4 1.348(5)
N4 C4A 1.447(5)
C4A C4 1.518(6)
C4A C4B 1.553(6)
C4B O4G 1.404(5)
O4G C4D 1.420(6)
C4D C4E 1.495(6)
C4E C7E 1.516(6)
C4 O4 1.226(4)
C4 N5 1.352(6)
N5 C5A 1.449(5)
C5A C5 1.530(6)
C5A C5B2 1.535(7)
C5A C5B1 1.543(6)
C5 O5 1.228(4)
C5 N6 1.345(5)
N6 C6A 1.454(5)
C6A C6B2 1.523(7)
C6A C6B1 1.543(7)
C6A C6 1.551(5)
C6 O6 1.212(4)
C6 N7 1.340(4)
N7 C7A 1.458(4)
C7A C7B 1.505(5)
C7A C7 1.524(5)
C7B O7G 1.405(4)
O7G C7D 1.407(4)
C7D C7E 1.513(5)
C7 O7 1.235(4)
C7 N8 1.335(5)
N8 C8A 1.457(4)
C8A C8 1.492(5)
C8A C8B1 1.528(6)
C8A C8B2 1.531(5)
C8 O8 1.200(5)
C8 OT 1.339(5)
OT CT 1.456(6)

loop_
_geom_hbond_atom_site_label_D
_geom_hbond_atom_site_label_H
_geom_hbond_atom_site_label_A
_geom_hbond_distance_DH
_geom_hbond_distance_HA
_geom_hbond_distance_DA
_geom_hbond_angle_DHA
_geom_hbond_site_symmetry_A
N3 H3 O0 0.86 2.28 3.052(4) 149.0 .
N4 H4 O1 0.86 2.29 2.989(4) 138.0 .
N5 H5 O2 0.86 2.25 3.057(4) 155.7 .
N7 H7 O4 0.86 2.25 3.107(4) 177.3 .
N8 H8 O5 0.86 2.21 3.035(4) 161.8 .
O1W H1WA O6 0.83 2.08 2.901(4) 171.2 .
O1W H1WB O8 0.83 2.11 2.943(5) 179.9 .
N1 H1 O7 0.86 2.25 3.078(4) 162.5 3_545
N2 H2 O1W 0.86 2.10 2.930(4) 161.2 3_545
N6 H6 O3 0.86 2.73 3.573(4) 167.2 .

loop_
_geom_torsion_atom_site_label_1
_geom_torsion_atom_site_label_2
_geom_torsion_atom_site_label_3
_geom_torsion_atom_site_label_4
_geom_torsion
_geom_torsion_publ_flag
C02 C01 OU C0 178.7(3) ?
C03 C01 OU C0 61.1(5) ?
C04 C01 OU C0 -63.3(4) ?
C01 OU C0 O0 9.0(5) ?
C01 OU C0 N1 -170.3(3) ?
O0 C0 N1 C1A 4.4(5) ?
OU C0 N1 C1A -176.3(3) y
C0 N1 C1A C1 -51.6(5) y
C0 N1 C1A C1B2 70.3(4) ?
C0 N1 C1A C1B1 -168.5(3) ?
N1 C1A C1 O1 147.1(3) ?
C1B2 C1A C1 O1 25.2(5) ?
C1B1 C1A C1 O1 -95.3(4) ?
N1 C1A C1 N2 -37.6(5) y
C1B2 C1A C1 N2 -159.5(3) ?
C1B1 C1A C1 N2 80.0(4) ?
O1 C1 N2 C2A 0.9(5) ?
C1A C1 N2 C2A -174.4(3) y
C1 N2 C2A C2B2 72.0(4) ?
C1 N2 C2A C2B1 -166.8(3) ?
C1 N2 C2A C2 -50.5(4) y
N2 C2A C2 O2 141.6(3) ?
C2B2 C2A C2 O2 19.0(5) ?
C2B1 C2A C2 O2 -101.0(4) ?
N2 C2A C2 N3 -41.0(4) y
C2B2 C2A C2 N3 -163.6(3) ?
C2B1 C2A C2 N3 76.4(4) ?
O2 C2 N3 C3A 4.3(5) ?
C2A C2 N3 C3A -173.1(3) y
C2 N3 C3A C3B1 64.0(4) ?
C2 N3 C3A C3B2 -175.4(3) ?
C2 N3 C3A C3 -58.2(4) y
N3 C3A C3 O3 146.5(4) ?
C3B1 C3A C3 O3 23.5(6) ?
C3B2 C3A C3 O3 -96.5(5) ?
N3 C3A C3 N4 -37.0(4) y
C3B1 C3A C3 N4 -160.0(4) ?
C3B2 C3A C3 N4 80.0(4) ?
O3 C3 N4 C4A 0.7(6) ?
C3A C3 N4 C4A -175.9(3) y
C3 N4 C4A C4 -66.7(5) y
C3 N4 C4A C4B 169.6(4) ?
N4 C4A C4B O4G 173.1(4) y
C4 C4A C4B O4G 48.1(6) ?
C4A C4B O4G C4D 76.0(5) y
C4B O4G C4D C4E -173.9(3) y
O4G C4D C4E C7E 63.3(5) y
N4 C4A C4 O4 157.1(4) ?
C4B C4A C4 O4 -82.0(5) ?
N4 C4A C4 N5 -22.3(5) y
C4B C4A C4 N5 98.6(4) ?
O4 C4 N5 C5A 6.3(6) ?
C4A C4 N5 C5A -174.3(4) y
C4 N5 C5A C5 -57.8(5) y
C4 N5 C5A C5B2 -175.5(4) ?
C4 N5 C5A C5B1 63.3(5) ?
N5 C5A C5 O5 159.5(3) ?
C5B2 C5A C5 O5 -81.6(4) ?
C5B1 C5A C5 O5 37.6(6) ?
N5 C5A C5 N6 -21.2(5) y
C5B2 C5A C5 N6 97.7(4) ?
C5B1 C5A C5 N6 -143.1(4) ?
O5 C5 N6 C6A -4.2(6) ?
C5A C5 N6 C6A 176.6(3) y
C5 N6 C6A C6B2 77.0(4) ?
C5 N6 C6A C6B1 -160.8(4) ?
C5 N6 C6A C6 -45.1(5) y
N6 C6A C6 O6 149.3(4) ?
C6B2 C6A C6 O6 26.4(6) ?
C6B1 C6A C6 O6 -94.9(5) ?
N6 C6A C6 N7 -36.6(5) y
C6B2 C6A C6 N7 -159.5(4) ?
C6B1 C6A C6 N7 79.2(4) ?
O6 C6 N7 C7A 3.2(6) ?
C6A C6 N7 C7A -170.7(3) y
C6 N7 C7A C7B 146.9(3) ?
C6 N7 C7A C7 -90.0(4) y
N7 C7A C7B O7G 66.4(3) y
C7 C7A C7B O7G -60.3(3) ?
C7A C7B O7G C7D -158.9(3) y
C7B O7G C7D C7E -176.3(3) y
O7G C7D C7E C4E -163.8(3) y
C4D C4E C7E C7D 76.4(5) y
N7 C7A C7 O7 -177.7(3) ?
C7B C7A C7 O7 -53.7(4) ?
N7 C7A C7 N8 3.1(4) y
C7B C7A C7 N8 127.2(3) ?
O7 C7 N8 C8A 12.2(5) ?
C7A C7 N8 C8A -168.6(3) y
C7 N8 C8A C8 -52.8(4) y
C7 N8 C8A C8B1 -168.7(3) ?
C7 N8 C8A C8B2 72.0(4) ?
N8 C8A C8 O8 -42.8(5) ?
C8B1 C8A C8 O8 74.4(5) ?
C8B2 C8A C8 O8 -164.9(4) ?
N8 C8A C8 OT 144.8(3) y
C8B1 C8A C8 OT -98.1(4) ?
C8B2 C8A C8 OT 22.7(5) ?
O8 C8 OT CT 5.1(7) ?
C8A C8 OT CT 177.8(5) y
